data_2209200
loop_
_publ_author_name
'Chandrakumar, K.'
'Kokila, M. K.'
Puttaraja
'Mohan, S.'
'Saravanan, J.'
'Kulkarni, M. V.'

_publ_section_title
;Ethyl
 2-amino-6-methyl-4,5,6,7-tetrahydrothieno[2,3-<i>c</i>]pyridine-3-carboxylate
 monohydrate
;
_journal_coeditor_code HG2029
_journal_issue 6
_journal_name_full 'Acta Crystallographica Section E'
_journal_page_first o2457
_journal_page_last o2459
_journal_paper_doi 10.1107/S1600536806017831
_journal_volume 62
_journal_year 2006
_chemical_formula_iupac 'C11 H16 N2 O2 S , H2 O'
_chemical_formula_moiety 'C11 H16 N2 O2 S , H2 O'
_chemical_formula_sum 'C11 H18 N2 O3 S'
_chemical_formula_weight 258.34
_chemical_name_systematic
;
Ethyl 2-amino-6-methyl-4,5,6,7-tetrahydrothieno[2,3-c]pyridine-3-carboxylate
monohydrate
;
_space_group_IT_number 14
_symmetry_cell_setting monoclinic
_symmetry_space_group_name_Hall '-P 2yn'
_symmetry_space_group_name_H-M 'P 1 21/n 1'
_atom_sites_solution_hydrogens geom
_atom_sites_solution_primary direct
_atom_sites_solution_secondary difmap
_cell_angle_alpha 90.00
_cell_angle_beta 93.074(4)
_cell_angle_gamma 90.00
_cell_formula_units_Z 4
_cell_length_a 9.670(2)
_cell_length_b 11.514(3)
_cell_length_c 12.219(3)
_cell_measurement_reflns_used 260
_cell_measurement_temperature 291(2)
_cell_measurement_theta_max 27.5
_cell_measurement_theta_min 2.2
_cell_volume 1358.5(6)
_computing_cell_refinement SMART
_computing_data_collection 'SMART (Bruker, 1998)'
_computing_data_reduction 'SAINT (Bruker, 1998)'
_computing_molecular_graphics
;
ORTEP-3 for Windows (Farrugia, 1997) and CAMERON (Watkin <i>et al.</i>,
1993)
;
_computing_publication_material 'PARST (Nardelli, 1995) and PLATON (Spek, 2003)'
_computing_structure_refinement 'SHELXL97 (Sheldrick, 1997)'
_computing_structure_solution 'SIR92 (Altomare <i>et al.</i>,  1993)'
_diffrn_ambient_temperature 291(2)
_diffrn_measured_fraction_theta_full 1.000
_diffrn_measured_fraction_theta_max 1.000
_diffrn_measurement_device_type 'Bruker SMART CCD area-detector'
_diffrn_measurement_method '\f and \w'
_diffrn_radiation_monochromator graphite
_diffrn_radiation_source 'fine-focus sealed tube'
_diffrn_radiation_type MoK\a
_diffrn_radiation_wavelength 0.71073
_diffrn_reflns_av_R_equivalents 0.0205
_diffrn_reflns_av_sigmaI/netI 0.0187
_diffrn_reflns_limit_h_max 11
_diffrn_reflns_limit_h_min -11
_diffrn_reflns_limit_k_max 13
_diffrn_reflns_limit_k_min -13
_diffrn_reflns_limit_l_max 14
_diffrn_reflns_limit_l_min -14
_diffrn_reflns_number 9867
_diffrn_reflns_theta_full 25.50
_diffrn_reflns_theta_max 25.50
_diffrn_reflns_theta_min 2.43
_diffrn_standards_decay_% 0
_diffrn_standards_number 0
_exptl_absorpt_coefficient_mu 0.237
_exptl_absorpt_correction_T_max 0.955
_exptl_absorpt_correction_T_min 0.930
_exptl_absorpt_correction_type multi-scan
_exptl_absorpt_process_details '(SADABS; Sheldrick, 1996)'
_exptl_crystal_colour colourless
_exptl_crystal_density_diffrn 1.263
_exptl_crystal_density_method 'not measured'
_exptl_crystal_description block
_exptl_crystal_F_000 552
_exptl_crystal_size_max 0.31
_exptl_crystal_size_mid 0.28
_exptl_crystal_size_min 0.21
_refine_diff_density_max 0.285
_refine_diff_density_min -0.127
_refine_ls_extinction_method none
_refine_ls_goodness_of_fit_ref 1.189
_refine_ls_hydrogen_treatment mixed
_refine_ls_matrix_type full
_refine_ls_number_parameters 172
_refine_ls_number_reflns 2526
_refine_ls_number_restraints 0
_refine_ls_restrained_S_all 1.189
_refine_ls_R_factor_all 0.0696
_refine_ls_R_factor_gt 0.0563
_refine_ls_shift/su_max 0.001
_refine_ls_shift/su_mean 0.000
_refine_ls_structure_factor_coef Fsqd
_refine_ls_weighting_details 'calc w = 1/[\s^2^(Fo^2^)+(0.0691P)^2^+0.1443P] where P=(Fo^2^+2Fc^2^)/3'
_refine_ls_weighting_scheme calc
_refine_ls_wR_factor_gt 0.1308
_refine_ls_wR_factor_ref 0.1372
_reflns_number_gt 2115
_reflns_number_total 2526
_reflns_threshold_expression I>2\s(I)
_cod_data_source_file hg2029.cif
_cod_data_source_block I
_cod_depositor_comments
;
The following automatic conversions were performed:
'_symmetry_cell_setting' value 'Monoclinic' changed to 'monoclinic'
according to '/home/saulius/struct/CIF-dictionaries/cif_core.dic'
dictionary named 'cif_core.dic' version 2.4.1 from 2010-06-29.

Automatic conversion script
Id: cif_fix_enum 1527 2010-12-29 10:47:43Z saulius 

The following automatic conversions were performed:

'_symmetry_cell_setting' value 'Monoclinic' changed to 'monoclinic'
according to /home/saulius/struct/CIF-dictionaries/cif_core.dic
dictionary named 'cif_core.dic' version 2.4.1 from 2010-06-29.

Automatic conversion script
Id: cif_fix_values 1715 2011-07-08 13:25:40Z adriana 
;
_cod_original_cell_volume 1358.4(6)
_cod_original_sg_symbol_H-M 'P 21/n'
_cod_database_code 2209200
_cod_database_fobs_code 2209200

loop_
_symmetry_equiv_pos_as_xyz
'x, y, z'
'-x+1/2, y+1/2, -z+1/2'
'-x, -y, -z'
'x-1/2, -y-1/2, z-1/2'

loop_
_atom_site_type_symbol
_atom_site_label
_atom_site_fract_x
_atom_site_fract_y
_atom_site_fract_z
_atom_site_U_iso_or_equiv
_atom_site_adp_type
_atom_site_calc_flag
_atom_site_refinement_flags
_atom_site_occupancy
N N1 0.29415(18) 0.39444(15) 0.08467(15) 0.0548(5) Uani d . 1
N N2 0.6910(3) 0.0207(2) 0.2670(2) 0.0760(7) Uani d . 1
O O1 0.51741(18) -0.12967(14) 0.15275(14) 0.0674(5) Uani d . 1
O O2 0.32274(16) -0.05708(12) 0.07172(13) 0.0595(4) Uani d . 1
O O3 0.4169(2) 0.36935(18) -0.11546(17) 0.0645(5) Uani d . 1
S S1 0.60326(7) 0.24039(5) 0.26417(5) 0.0636(3) Uani d . 1
C C1 0.2309(3) 0.5103(2) 0.0740(2) 0.0744(7) Uani d . 1
H H1A 0.1751 0.5244 0.1353 0.112 Uiso calc R 1
H H1B 0.1739 0.5140 0.0073 0.112 Uiso calc R 1
H H1C 0.3024 0.5680 0.0725 0.112 Uiso calc R 1
C C2 0.5909(2) 0.0942(2) 0.23095(18) 0.0556(6) Uani d . 1
C C3 0.4703(2) 0.07060(18) 0.16800(16) 0.0480(5) Uani d . 1
C C4 0.2522(2) 0.18358(19) 0.08182(19) 0.0549(6) Uani d . 1
H H4A 0.1883 0.1256 0.1069 0.066 Uiso calc R 1
H H4B 0.2669 0.1683 0.0053 0.066 Uiso calc R 1
C C5 0.1891(2) 0.3036(2) 0.0930(2) 0.0613(6) Uani d . 1
H H5A 0.1168 0.3147 0.0358 0.074 Uiso calc R 1
H H5B 0.1475 0.3096 0.1632 0.074 Uiso calc R 1
C C6 0.3918(2) 0.39054(19) 0.17991(19) 0.0582(6) Uani d . 1
H H6A 0.3457 0.4132 0.2452 0.070 Uiso calc R 1
H H6B 0.4675 0.4441 0.1700 0.070 Uiso calc R 1
C C7 0.4462(2) 0.27006(18) 0.19256(18) 0.0524(5) Uani d . 1
C C8 0.3876(2) 0.17382(18) 0.14745(16) 0.0472(5) Uani d . 1
C C9 0.4422(2) -0.04625(19) 0.13153(17) 0.0502(5) Uani d . 1
C C10 0.2851(3) -0.1725(2) 0.0343(2) 0.0657(7) Uani d . 1
H H10A 0.2792 -0.2247 0.0962 0.079 Uiso calc R 1
H H10B 0.3540 -0.2024 -0.0132 0.079 Uiso calc R 1
C C11 0.1480(3) -0.1631(3) -0.0268(3) 0.0921(9) Uani d . 1
H H11A 0.0799 -0.1372 0.0221 0.138 Uiso calc R 1
H H11B 0.1217 -0.2377 -0.0562 0.138 Uiso calc R 1
H H11C 0.1541 -0.1083 -0.0855 0.138 Uiso calc R 1
H H3B 0.434(3) 0.311(3) -0.127(2) 0.071(10) Uiso d . 1
H H3A 0.379(4) 0.370(3) -0.041(3) 0.139(14) Uiso d . 1
H H2A 0.763(3) 0.047(2) 0.299(2) 0.085(9) Uiso d . 1
H H2B 0.679(3) -0.052(2) 0.248(2) 0.072(8) Uiso d . 1

loop_
_atom_site_aniso_label
_atom_site_aniso_U_11
_atom_site_aniso_U_22
_atom_site_aniso_U_33
_atom_site_aniso_U_12
_atom_site_aniso_U_13
_atom_site_aniso_U_23
N1 0.0553(11) 0.0434(10) 0.0660(12) -0.0003(8) 0.0069(9) -0.0039(8)
N2 0.0734(15) 0.0617(15) 0.0895(16) 0.0030(12) -0.0266(13) -0.0063(12)
O1 0.0744(11) 0.0465(9) 0.0806(11) 0.0017(8) -0.0019(9) -0.0031(8)
O2 0.0606(10) 0.0441(9) 0.0736(10) -0.0110(7) -0.0005(8) -0.0063(7)
O3 0.0686(12) 0.0515(11) 0.0735(13) 0.0030(9) 0.0053(9) 0.0063(9)
S1 0.0661(4) 0.0559(4) 0.0670(4) -0.0067(3) -0.0126(3) -0.0123(3)
C1 0.0796(17) 0.0527(14) 0.0915(18) 0.0134(13) 0.0109(14) -0.0028(13)
C2 0.0606(14) 0.0526(13) 0.0535(12) -0.0029(11) 0.0006(10) -0.0010(10)
C3 0.0527(12) 0.0452(12) 0.0466(11) -0.0081(10) 0.0068(9) 0.0000(9)
C4 0.0480(12) 0.0495(13) 0.0668(14) -0.0112(10) 0.0004(10) -0.0005(10)
C5 0.0512(13) 0.0578(14) 0.0750(15) -0.0005(11) 0.0052(11) -0.0018(12)
C6 0.0631(15) 0.0486(13) 0.0634(14) -0.0058(11) 0.0076(11) -0.0088(10)
C7 0.0541(13) 0.0489(13) 0.0541(12) -0.0056(10) 0.0029(10) -0.0060(10)
C8 0.0480(12) 0.0474(12) 0.0468(11) -0.0073(9) 0.0076(9) 0.0002(9)
C9 0.0532(12) 0.0478(12) 0.0500(12) -0.0061(10) 0.0082(10) 0.0014(10)
C10 0.0719(16) 0.0493(14) 0.0762(16) -0.0177(12) 0.0075(13) -0.0135(11)
C11 0.0702(18) 0.091(2) 0.114(2) -0.0284(15) 0.0012(16) -0.0259(17)

loop_
_atom_type_symbol
_atom_type_description
_atom_type_scat_dispersion_real
_atom_type_scat_dispersion_imag
_atom_type_scat_source
S S 0.1246 0.1234 'International Tables Vol C Tables 4.2.6.8 and 6.1.1.4'
O O 0.0106 0.0060 'International Tables Vol C Tables 4.2.6.8 and 6.1.1.4'
N N 0.0061 0.0033 'International Tables Vol C Tables 4.2.6.8 and 6.1.1.4'
H H 0.0000 0.0000 'International Tables Vol C Tables 4.2.6.8 and 6.1.1.4'
C C 0.0033 0.0016 'International Tables Vol C Tables 4.2.6.8 and 6.1.1.4'

loop_
_geom_angle_atom_site_label_1
_geom_angle_atom_site_label_2
_geom_angle_atom_site_label_3
_geom_angle
_geom_angle_publ_flag
C6 N1 C1 110.30(18) ?
C6 N1 C5 110.12(18) ?
C1 N1 C5 111.54(19) ?
C2 N2 H2A 119.5(19) ?
C2 N2 H2B 115.7(17) ?
H2A N2 H2B 124(3) ?
C9 O2 C10 116.95(18) ?
H3B O3 H3A 107(3) ?
C2 S1 C7 91.46(10) ?
N1 C1 H1A 109.5 ?
N1 C1 H1B 109.5 ?
H1A C1 H1B 109.5 ?
N1 C1 H1C 109.5 ?
H1A C1 H1C 109.5 ?
H1B C1 H1C 109.5 ?
N2 C2 C3 128.8(2) ?
N2 C2 S1 119.76(19) ?
C3 C2 S1 111.41(17) ?
C2 C3 C9 119.6(2) ?
C2 C3 C8 112.02(19) ?
C9 C3 C8 128.39(19) yes
C8 C4 C5 111.25(17) ?
C8 C4 H4A 109.4 ?
C5 C4 H4A 109.4 ?
C8 C4 H4B 109.4 ?
C5 C4 H4B 109.4 ?
H4A C4 H4B 108.0 ?
N1 C5 C4 111.12(18) ?
N1 C5 H5A 109.4 ?
C4 C5 H5A 109.4 ?
N1 C5 H5B 109.4 ?
C4 C5 H5B 109.4 ?
H5A C5 H5B 108.0 ?
N1 C6 C7 108.74(18) ?
N1 C6 H6A 109.9 ?
C7 C6 H6A 109.9 ?
N1 C6 H6B 109.9 ?
C7 C6 H6B 109.9 ?
H6A C6 H6B 108.3 ?
C8 C7 C6 125.8(2) ?
C8 C7 S1 112.28(17) ?
C6 C7 S1 121.83(16) ?
C7 C8 C3 112.8(2) ?
C7 C8 C4 119.4(2) ?
C3 C8 C4 127.72(18) ?
O1 C9 O2 121.9(2) ?
O1 C9 C3 124.6(2) yes
O2 C9 C3 113.53(19) yes
O2 C10 C11 107.1(2) ?
O2 C10 H10A 110.3 ?
C11 C10 H10A 110.3 ?
O2 C10 H10B 110.3 ?
C11 C10 H10B 110.3 ?
H10A C10 H10B 108.6 ?
C10 C11 H11A 109.5 ?
C10 C11 H11B 109.5 ?
H11A C11 H11B 109.5 ?
C10 C11 H11C 109.5 ?
H11A C11 H11C 109.5 ?
H11B C11 H11C 109.5 ?

loop_
_geom_bond_atom_site_label_1
_geom_bond_atom_site_label_2
_geom_bond_distance
_geom_bond_publ_flag
N1 C6 1.460(3) ?
N1 C1 1.470(3) ?
N1 C5 1.465(3) ?
N2 C2 1.342(3) yes
N2 H2A 0.84(3) ?
N2 H2B 0.87(3) ?
O1 C9 1.224(3) ?
O2 C9 1.339(2) ?
O2 C10 1.445(2) ?
O3 H3B 0.70(3) ?
O3 H3A 0.99(4) ?
S1 C2 1.734(2) ?
S1 C7 1.745(2) ?
C1 H1A 0.9600 ?
C1 H1B 0.9600 ?
C1 H1C 0.9600 ?
C2 C3 1.389(3) yes
C3 C9 1.439(3) ?
C3 C8 1.447(3) ?
C4 C8 1.503(3) ?
C4 C5 1.519(3) ?
C4 H4A 0.9700 ?
C4 H4B 0.9700 ?
C5 H5A 0.9700 ?
C5 H5B 0.9700 ?
C6 C7 1.489(3) ?
C6 H6A 0.9700 ?
C6 H6B 0.9700 ?
C7 C8 1.349(3) yes
C10 C11 1.490(4) ?
C10 H10A 0.9700 ?
C10 H10B 0.9700 ?
C11 H11A 0.9600 ?
C11 H11B 0.9600 ?
C11 H11C 0.9600 ?

loop_
_geom_hbond_atom_site_label_D
_geom_hbond_atom_site_label_H
_geom_hbond_atom_site_label_A
_geom_hbond_site_symmetry_A
_geom_hbond_distance_DH
_geom_hbond_distance_HA
_geom_hbond_distance_DA
_geom_hbond_angle_DHA
_geom_hbond_publ_flag
N2 H2A O3 4_666 0.84(3) 2.02(3) 2.846(3) 171.00 yes
N2 H2B O1 . 0.88(2) 2.10(3) 2.741(3) 130(2) yes
C4 H4A O2 . 0.97 2.52 2.858(2) 100 yes
O3 H3A N1 1_555 1.00(4) 1.80(4) 2.790(3) 170(3) yes
O3 H3B O1 3_655 0.71(3) 2.17(3) 2.874(3) 176.00 yes

loop_
_geom_torsion_atom_site_label_1
_geom_torsion_atom_site_label_2
_geom_torsion_atom_site_label_3
_geom_torsion_atom_site_label_4
_geom_torsion
C7 S1 C2 N2 -179.7(2)
C7 S1 C2 C3 -0.32(17)
N2 C2 C3 C9 -1.2(4)
S1 C2 C3 C9 179.50(15)
N2 C2 C3 C8 179.1(2)
S1 C2 C3 C8 -0.2(2)
C6 N1 C5 C4 -68.2(2)
C1 N1 C5 C4 169.03(19)
C8 C4 C5 N1 43.8(3)
C1 N1 C6 C7 176.08(19)
C5 N1 C6 C7 52.5(2)
N1 C6 C7 C8 -18.6(3)
N1 C6 C7 S1 157.76(16)
C2 S1 C7 C8 0.75(18)
C2 S1 C7 C6 -176.0(2)
C6 C7 C8 C3 175.7(2)
S1 C7 C8 C3 -1.0(2)
C6 C7 C8 C4 -2.8(3)
S1 C7 C8 C4 -179.47(15)
C2 C3 C8 C7 0.7(3)
C9 C3 C8 C7 -178.9(2)
C2 C3 C8 C4 179.1(2)
C9 C3 C8 C4 -0.5(4)
C5 C4 C8 C7 -9.6(3)
C5 C4 C8 C3 172.2(2)
C10 O2 C9 O1 0.9(3)
C10 O2 C9 C3 -178.43(18)
C2 C3 C9 O1 0.7(3)
C8 C3 C9 O1 -179.7(2)
C2 C3 C9 O2 179.97(18)
C8 C3 C9 O2 -0.4(3)
C9 O2 C10 C11 178.3(2)

loop_
_cod_related_entry_id
_cod_related_entry_database
_cod_related_entry_code
1 ChemSpider 21128168
